data_1505082
loop_
_publ_author_name
'Busygin, I.'
'Tkachenko, O.P.'
'Nieminen, V.'
'Borokov, V.Yu.'
'Sillanpaa, R.'
'Toukoniitty, E.'
'Kustov, L.M.'
'Murzin, D.Yu.'
'Leino, R.'

_publ_section_title
;
 Interaction of Cinchonidine and 1-Phenyl-1,2-Propanedione on the Surface
 of a Chirally Modified Pt/Al2O3 Hydrogenation Catalyst
;
_journal_issue 26
_journal_name_full 'Journal of Physical Chemistry C'
_journal_page_first 9374
_journal_paper_doi 10.1021/jp071818a
_journal_volume 111
_journal_year 2007
_chemical_formula_moiety 'C25 H38 N2 O Si'
_chemical_formula_sum 'C25 H38 N2 O Si'
_chemical_formula_weight 410.66
_chemical_name_systematic
;
 ?
;
_space_group_IT_number 4
_symmetry_cell_setting monoclinic
_symmetry_Int_Tables_number 4
_symmetry_space_group_name_Hall 'P 2yb'
_symmetry_space_group_name_H-M 'P 1 21 1'
_atom_sites_solution_hydrogens geom
_atom_sites_solution_primary direct
_atom_sites_solution_secondary difmap
_audit_creation_method SHELXL-97
_cell_angle_alpha 90.00
_cell_angle_beta 102.025(4)
_cell_angle_gamma 90.00
_cell_formula_units_Z 2
_cell_length_a 9.9567(7)
_cell_length_b 7.9025(5)
_cell_length_c 15.4975(12)
_cell_measurement_reflns_used 2560
_cell_measurement_temperature 173(2)
_cell_measurement_theta_max 26.733
_cell_measurement_theta_min 0.407
_cell_volume 1192.63(15)
_computing_cell_refinement 'HKL Scalepack (Otwinowski & Minor 1997)'
_computing_data_collection 'Collect (Nonius BV, 1997-2000)'
_computing_data_reduction 'HKL Denzo and Scalepack (Otwinowski & Minor 1997)'
_computing_molecular_graphics 'Ortep-3 for Windows (Farrugia, 1997)'
_computing_publication_material 'WinGX publication routines (Farrugia, 1999)'
_computing_structure_refinement 'SHELXL-97 (Sheldrick, 1997)'
_computing_structure_solution 'SIR92 (Altomare, et. al. 1994)'
_diffrn_ambient_temperature 173(2)
_diffrn_detector 'CCD plate'
_diffrn_detector_area_resol_mean 9
_diffrn_measured_fraction_theta_full 0.989
_diffrn_measured_fraction_theta_max 0.989
_diffrn_measurement_device '95mm CCD camera on \k-goniostat'
_diffrn_measurement_device_type KappaCCD
_diffrn_measurement_method 'CCD rotation images, thick slices'
_diffrn_radiation_monochromator 'horizonally mounted graphite crystal'
_diffrn_radiation_probe x-ray
_diffrn_radiation_type MoK\a
_diffrn_radiation_wavelength 0.71073
_diffrn_reflns_av_R_equivalents 0.0000
_diffrn_reflns_av_sigmaI/netI 0.0682
_diffrn_reflns_limit_h_max 12
_diffrn_reflns_limit_h_min -12
_diffrn_reflns_limit_k_max 10
_diffrn_reflns_limit_k_min -8
_diffrn_reflns_limit_l_max 19
_diffrn_reflns_limit_l_min -19
_diffrn_reflns_number 4764
_diffrn_reflns_theta_full 26.73
_diffrn_reflns_theta_max 26.73
_diffrn_reflns_theta_min 2.09
_diffrn_source 'Enraf Nonius FR590'
_exptl_absorpt_coefficient_mu 0.116
_exptl_absorpt_correction_type none
_exptl_crystal_colour colourless
_exptl_crystal_density_diffrn 1.144
_exptl_crystal_density_method 'not measured'
_exptl_crystal_description plate
_exptl_crystal_F_000 448
_exptl_crystal_size_max 0.24
_exptl_crystal_size_mid 0.22
_exptl_crystal_size_min 0.04
_refine_diff_density_max 0.240
_refine_diff_density_min -0.241
_refine_diff_density_rms 0.054
_refine_ls_abs_structure_details 'Flack H D (1983), Acta Cryst. A39, 876-881'
_refine_ls_abs_structure_Flack 0.0(2)
_refine_ls_extinction_method none
_refine_ls_goodness_of_fit_ref 1.118
_refine_ls_hydrogen_treatment mixed
_refine_ls_matrix_type full
_refine_ls_number_parameters 268
_refine_ls_number_reflns 4764
_refine_ls_number_restraints 1
_refine_ls_restrained_S_all 1.118
_refine_ls_R_factor_all 0.1040
_refine_ls_R_factor_gt 0.0706
_refine_ls_shift/su_max 0.000
_refine_ls_shift/su_mean 0.000
_refine_ls_structure_factor_coef Fsqd
_refine_ls_weighting_details 'calc w=1/[\s^2^(Fo^2^)+(0.0000P)^2^+1.6747P] where P=(Fo^2^+2Fc^2^)/3'
_refine_ls_weighting_scheme calc
_refine_ls_wR_factor_gt 0.1184
_refine_ls_wR_factor_ref 0.1331
_reflns_number_gt 3720
_reflns_number_total 4764
_reflns_threshold_expression >2\s(I)
_cod_data_source_file jp071818asi20070306_070105.cif
_cod_data_source_block IGOR4a
_cod_original_sg_symbol_H-M 'P 21'
_cod_database_code 1505082

loop_
_symmetry_equiv_pos_as_xyz
'x, y, z'
'-x, y+1/2, -z'

loop_
_atom_site_label
_atom_site_type_symbol
_atom_site_fract_x
_atom_site_fract_y
_atom_site_fract_z
_atom_site_U_iso_or_equiv
_atom_site_adp_type
_atom_site_occupancy
_atom_site_symmetry_multiplicity
_atom_site_calc_flag
_atom_site_refinement_flags
Si1 Si 0.71415(11) -0.07987(15) 0.95845(7) 0.0316(3) Uani 1 1 d .
O1 O 0.9486(2) 0.4091(4) 0.53796(17) 0.0288(6) Uani 1 1 d .
H1 H 0.971(4) 0.449(5) 0.487(3) 0.035 Uiso 1 1 d .
N1 N 0.9945(3) 0.0434(4) 0.61197(19) 0.0230(7) Uani 1 1 d .
C2 C 0.9750(4) -0.0782(5) 0.6813(2) 0.0275(8) Uani 1 1 d .
H2A H 1.0520 -0.1601 0.6918 0.033 Uiso 1 1 calc R
H2B H 0.8889 -0.1422 0.6605 0.033 Uiso 1 1 calc R
C3 C 0.9684(4) 0.0124(5) 0.7700(2) 0.0233(8) Uani 1 1 d .
H3 H 1.0580 -0.0063 0.8120 0.028 Uiso 1 1 calc R
C4 C 0.9543(4) 0.2036(5) 0.7493(2) 0.0263(8) Uani 1 1 d .
H4 H 0.9385 0.2668 0.8022 0.032 Uiso 1 1 calc R
C5 C 1.0874(4) 0.2645(5) 0.7245(2) 0.0297(9) Uani 1 1 d .
H5A H 1.1646 0.2565 0.7762 0.036 Uiso 1 1 calc R
H5B H 1.0779 0.3839 0.7050 0.036 Uiso 1 1 calc R
C6 C 1.1153(4) 0.1509(5) 0.6491(2) 0.0277(9) Uani 1 1 d .
H6A H 1.1377 0.2228 0.6018 0.033 Uiso 1 1 calc R
H6B H 1.1955 0.0776 0.6718 0.033 Uiso 1 1 calc R
C7 C 0.8359(4) 0.2370(5) 0.6705(2) 0.0280(9) Uani 1 1 d .
H7A H 0.8266 0.3601 0.6589 0.034 Uiso 1 1 calc R
H7B H 0.7486 0.1950 0.6836 0.034 Uiso 1 1 calc R
C8 C 0.8657(4) 0.1451(5) 0.5883(2) 0.0247(8) Uani 1 1 d .
H8 H 0.7889 0.0632 0.5687 0.030 Uiso 1 1 calc R
C9 C 0.8685(4) 0.2633(5) 0.5093(2) 0.0249(8) Uani 1 1 d .
H9 H 0.9113 0.2012 0.4657 0.030 Uiso 1 1 calc R
C10 C 0.8547(4) -0.0626(5) 0.8111(2) 0.0287(8) Uani 1 1 d .
H10A H 0.8697 -0.1861 0.8179 0.034 Uiso 1 1 calc R
H10B H 0.7656 -0.0453 0.7697 0.034 Uiso 1 1 calc R
C11 C 0.8448(4) 0.0120(6) 0.9012(3) 0.0353(10) Uani 1 1 d .
H11A H 0.8258 0.1346 0.8931 0.042 Uiso 1 1 calc R
H11B H 0.9360 0.0004 0.9410 0.042 Uiso 1 1 calc R
C12 C 0.5426(4) -0.0931(7) 0.8820(3) 0.0481(11) Uani 1 1 d .
H12A H 0.5449 -0.1872 0.8402 0.058 Uiso 1 1 calc R
H12B H 0.4733 -0.1220 0.9171 0.058 Uiso 1 1 calc R
C13 C 0.4953(5) 0.0659(7) 0.8290(4) 0.0633(16) Uani 1 1 d .
H13A H 0.4982 0.1622 0.8692 0.095 Uiso 1 1 calc R
H13B H 0.4011 0.0499 0.7957 0.095 Uiso 1 1 calc R
H13C H 0.5560 0.0879 0.7880 0.095 Uiso 1 1 calc R
C14 C 0.7679(5) -0.2960(6) 1.0052(3) 0.0494(12) Uani 1 1 d .
H14A H 0.8634 -0.2867 1.0393 0.059 Uiso 1 1 calc R
H14B H 0.7095 -0.3244 1.0477 0.059 Uiso 1 1 calc R
C15 C 0.7625(6) -0.4433(6) 0.9433(3) 0.0598(15) Uani 1 1 d .
H15A H 0.6697 -0.4532 0.9069 0.090 Uiso 1 1 calc R
H15B H 0.7859 -0.5475 0.9774 0.090 Uiso 1 1 calc R
H15C H 0.8283 -0.4254 0.9052 0.090 Uiso 1 1 calc R
C16 C 0.7003(6) 0.0623(7) 1.0523(3) 0.0606(15) Uani 1 1 d .
H16A H 0.6461 0.1628 1.0279 0.073 Uiso 1 1 calc R
H16B H 0.6472 0.0021 1.0902 0.073 Uiso 1 1 calc R
C17 C 0.8324(6) 0.1234(7) 1.1101(3) 0.0648(16) Uani 1 1 d .
H17A H 0.8900 0.0260 1.1325 0.097 Uiso 1 1 calc R
H17B H 0.8117 0.1880 1.1597 0.097 Uiso 1 1 calc R
H17C H 0.8812 0.1960 1.0755 0.097 Uiso 1 1 calc R
N1' N 0.4470(3) 0.3983(5) 0.3873(2) 0.0357(8) Uani 1 1 d .
C2' C 0.5290(4) 0.5000(6) 0.4394(3) 0.0368(10) Uani 1 1 d .
H2' H 0.4938 0.6075 0.4510 0.044 Uiso 1 1 calc R
C3' C 0.6667(4) 0.4629(5) 0.4802(3) 0.0308(10) Uani 1 1 d .
H3' H 0.7204 0.5435 0.5179 0.037 Uiso 1 1 calc R
C4' C 0.7214(4) 0.3104(5) 0.4649(3) 0.0260(9) Uani 1 1 d .
C4A' C 0.6378(4) 0.1949(5) 0.4061(3) 0.0259(8) Uani 1 1 d .
C5' C 0.6821(4) 0.0346(5) 0.3831(3) 0.0300(9) Uani 1 1 d .
H5' H 0.7734 -0.0012 0.4068 0.036 Uiso 1 1 calc R
C6' C 0.5950(4) -0.0698(6) 0.3272(3) 0.0342(9) Uani 1 1 d .
H6' H 0.6271 -0.1762 0.3114 0.041 Uiso 1 1 calc R
C7' C 0.4584(4) -0.0211(5) 0.2929(3) 0.0343(10) Uani 1 1 d .
H7' H 0.3984 -0.0955 0.2549 0.041 Uiso 1 1 calc R
C8' C 0.4122(4) 0.1326(6) 0.3140(3) 0.0347(10) Uani 1 1 d .
H8' H 0.3198 0.1645 0.2907 0.042 Uiso 1 1 calc R
C8A' C 0.4995(4) 0.2446(5) 0.3700(2) 0.0279(9) Uani 1 1 d .

loop_
_atom_site_aniso_label
_atom_site_aniso_U_11
_atom_site_aniso_U_22
_atom_site_aniso_U_33
_atom_site_aniso_U_23
_atom_site_aniso_U_13
_atom_site_aniso_U_12
Si1 0.0342(6) 0.0328(6) 0.0304(6) 0.0021(6) 0.0124(5) -0.0012(6)
O1 0.0342(14) 0.0278(14) 0.0238(13) 0.0000(13) 0.0044(11) -0.0110(13)
N1 0.0239(16) 0.0239(16) 0.0225(16) -0.0003(13) 0.0082(13) 0.0016(13)
C2 0.0305(19) 0.0243(19) 0.0293(19) 0.001(2) 0.0102(16) 0.003(2)
C3 0.0239(19) 0.026(2) 0.0194(19) 0.0009(16) 0.0035(15) 0.0015(16)
C4 0.035(2) 0.025(2) 0.0195(19) -0.0013(16) 0.0061(16) -0.0019(17)
C5 0.035(2) 0.034(2) 0.021(2) -0.0034(17) 0.0066(17) -0.0079(18)
C6 0.0226(19) 0.033(2) 0.026(2) 0.0017(17) 0.0031(16) -0.0031(17)
C7 0.032(2) 0.026(2) 0.030(2) 0.0020(17) 0.0150(17) 0.0016(17)
C8 0.026(2) 0.025(2) 0.024(2) 0.0011(17) 0.0056(16) 0.0010(16)
C9 0.0234(19) 0.029(2) 0.0217(19) 0.0001(17) 0.0036(15) 0.0018(16)
C10 0.032(2) 0.030(2) 0.0243(19) 0.0052(18) 0.0066(16) 0.0011(18)
C11 0.039(2) 0.042(3) 0.026(2) -0.0053(19) 0.0112(19) -0.012(2)
C12 0.039(2) 0.051(3) 0.054(3) 0.010(3) 0.010(2) 0.000(3)
C13 0.055(3) 0.075(4) 0.061(4) 0.014(3) 0.016(3) 0.026(3)
C14 0.058(3) 0.043(3) 0.046(3) 0.010(2) 0.008(2) 0.006(2)
C15 0.083(4) 0.038(3) 0.055(3) 0.011(3) 0.005(3) 0.004(3)
C16 0.073(4) 0.059(3) 0.058(3) -0.013(3) 0.031(3) -0.008(3)
C17 0.102(4) 0.049(3) 0.042(3) -0.004(2) 0.011(3) -0.018(3)
N1' 0.0304(17) 0.041(2) 0.0336(19) 0.0055(18) 0.0027(15) 0.0113(17)
C2' 0.041(2) 0.033(2) 0.037(2) 0.002(2) 0.009(2) 0.015(2)
C3' 0.037(2) 0.032(3) 0.024(2) -0.0016(16) 0.0078(18) 0.0005(17)
C4' 0.029(2) 0.030(2) 0.021(2) 0.0040(16) 0.0100(17) -0.0008(17)
C4A' 0.0251(19) 0.029(2) 0.025(2) 0.0075(16) 0.0086(16) 0.0031(16)
C5' 0.022(2) 0.031(2) 0.034(2) 0.0031(19) 0.0010(17) 0.0036(17)
C6' 0.033(2) 0.030(2) 0.038(2) -0.002(2) 0.0038(17) 0.002(2)
C7' 0.027(2) 0.040(3) 0.032(2) 0.0011(18) -0.0049(18) -0.0048(18)
C8' 0.027(2) 0.045(3) 0.029(2) 0.008(2) -0.0010(18) 0.007(2)
C8A' 0.027(2) 0.032(2) 0.025(2) 0.0030(18) 0.0076(17) 0.0043(18)

loop_
_atom_type_symbol
_atom_type_description
_atom_type_scat_dispersion_real
_atom_type_scat_dispersion_imag
_atom_type_scat_source
C C 0.0033 0.0016 'International Tables Vol C Tables 4.2.6.8 and 6.1.1.4'
H H 0.0000 0.0000 'International Tables Vol C Tables 4.2.6.8 and 6.1.1.4'
N N 0.0061 0.0033 'International Tables Vol C Tables 4.2.6.8 and 6.1.1.4'
O O 0.0106 0.0060 'International Tables Vol C Tables 4.2.6.8 and 6.1.1.4'
Si Si 0.0817 0.0704 'International Tables Vol C Tables 4.2.6.8 and 6.1.1.4'

loop_
_geom_angle_atom_site_label_1
_geom_angle_atom_site_label_2
_geom_angle_atom_site_label_3
_geom_angle
C16 Si1 C12 108.7(3)
C16 Si1 C11 108.0(2)
C12 Si1 C11 110.8(2)
C16 Si1 C14 107.9(2)
C12 Si1 C14 110.0(2)
C11 Si1 C14 111.4(2)
C9 O1 H1 103(3)
C2 N1 C6 107.8(3)
C2 N1 C8 107.0(3)
C6 N1 C8 111.8(3)
N1 C2 C3 112.1(3)
N1 C2 H2A 109.2
C3 C2 H2A 109.2
N1 C2 H2B 109.2
C3 C2 H2B 109.2
H2A C2 H2B 107.9
C10 C3 C4 115.0(3)
C10 C3 C2 111.0(3)
C4 C3 C2 106.5(3)
C10 C3 H3 108.0
C4 C3 H3 108.0
C2 C3 H3 108.0
C5 C4 C7 107.9(3)
C5 C4 C3 108.2(3)
C7 C4 C3 110.8(3)
C5 C4 H4 110.0
C7 C4 H4 110.0
C3 C4 H4 110.0
C4 C5 C6 108.0(3)
C4 C5 H5A 110.1
C6 C5 H5A 110.1
C4 C5 H5B 110.1
C6 C5 H5B 110.1
H5A C5 H5B 108.4
N1 C6 C5 111.5(3)
N1 C6 H6A 109.3
C5 C6 H6A 109.3
N1 C6 H6B 109.3
C5 C6 H6B 109.3
H6A C6 H6B 108.0
C4 C7 C8 109.1(3)
C4 C7 H7A 109.9
C8 C7 H7A 109.9
C4 C7 H7B 109.9
C8 C7 H7B 109.9
H7A C7 H7B 108.3
N1 C8 C9 111.3(3)
N1 C8 C7 110.7(3)
C9 C8 C7 114.0(3)
N1 C8 H8 106.8
C9 C8 H8 106.8
C7 C8 H8 106.8
O1 C9 C4' 111.5(3)
O1 C9 C8 110.1(3)
C4' C9 C8 109.3(3)
O1 C9 H9 108.6
C4' C9 H9 108.6
C8 C9 H9 108.6
C3 C10 C11 115.0(3)
C3 C10 H10A 108.5
C11 C10 H10A 108.5
C3 C10 H10B 108.5
C11 C10 H10B 108.5
H10A C10 H10B 107.5
C10 C11 Si1 117.7(3)
C10 C11 H11A 107.9
Si1 C11 H11A 107.9
C10 C11 H11B 107.9
Si1 C11 H11B 107.9
H11A C11 H11B 107.2
C13 C12 Si1 115.8(4)
C13 C12 H12A 108.3
Si1 C12 H12A 108.3
C13 C12 H12B 108.3
Si1 C12 H12B 108.3
H12A C12 H12B 107.4
C12 C13 H13A 109.5
C12 C13 H13B 109.5
H13A C13 H13B 109.5
C12 C13 H13C 109.5
H13A C13 H13C 109.5
H13B C13 H13C 109.5
C15 C14 Si1 119.1(3)
C15 C14 H14A 107.5
Si1 C14 H14A 107.5
C15 C14 H14B 107.5
Si1 C14 H14B 107.5
H14A C14 H14B 107.0
C14 C15 H15A 109.5
C14 C15 H15B 109.5
H15A C15 H15B 109.5
C14 C15 H15C 109.5
H15A C15 H15C 109.5
H15B C15 H15C 109.5
C17 C16 Si1 117.3(4)
C17 C16 H16A 108.0
Si1 C16 H16A 108.0
C17 C16 H16B 108.0
Si1 C16 H16B 108.0
H16A C16 H16B 107.2
C16 C17 H17A 109.5
C16 C17 H17B 109.5
H17A C17 H17B 109.5
C16 C17 H17C 109.5
H17A C17 H17C 109.5
H17B C17 H17C 109.5
C2' N1' C8A' 117.0(3)
N1' C2' C3' 125.0(4)
N1' C2' H2' 117.5
C3' C2' H2' 117.5
C4' C3' C2' 119.3(4)
C4' C3' H3' 120.3
C2' C3' H3' 120.3
C3' C4' C4A' 118.4(4)
C3' C4' C9 121.1(4)
C4A' C4' C9 120.5(3)
C5' C4A' C4' 124.3(3)
C5' C4A' C8A' 118.3(4)
C4' C4A' C8A' 117.4(3)
C6' C5' C4A' 120.8(4)
C6' C5' H5' 119.6
C4A' C5' H5' 119.6
C5' C6' C7' 120.6(4)
C5' C6' H6' 119.7
C7' C6' H6' 119.7
C8' C7' C6' 120.1(4)
C8' C7' H7' 120.0
C6' C7' H7' 120.0
C7' C8' C8A' 120.8(4)
C7' C8' H8' 119.6
C8A' C8' H8' 119.6
N1' C8A' C8' 117.8(3)
N1' C8A' C4A' 122.9(4)
C8' C8A' C4A' 119.4(4)

loop_
_geom_bond_atom_site_label_1
_geom_bond_atom_site_label_2
_geom_bond_distance
Si1 C16 1.865(5)
Si1 C12 1.868(4)
Si1 C11 1.868(4)
Si1 C14 1.889(5)
O1 C9 1.419(5)
O1 H1 0.91(4)
N1 C2 1.484(5)
N1 C6 1.487(5)
N1 C8 1.493(5)
C2 C3 1.563(5)
C2 H2A 0.9900
C2 H2B 0.9900
C3 C10 1.530(5)
C3 C4 1.545(5)
C3 H3 1.0000
C4 C5 1.532(5)
C4 C7 1.534(5)
C4 H4 1.0000
C5 C6 1.544(5)
C5 H5A 0.9900
C5 H5B 0.9900
C6 H6A 0.9900
C6 H6B 0.9900
C7 C8 1.547(5)
C7 H7A 0.9900
C7 H7B 0.9900
C8 C9 1.545(5)
C8 H8 1.0000
C9 C4' 1.528(5)
C9 H9 1.0000
C10 C11 1.537(5)
C10 H10A 0.9900
C10 H10B 0.9900
C11 H11A 0.9900
C11 H11B 0.9900
C12 C13 1.521(7)
C12 H12A 0.9900
C12 H12B 0.9900
C13 H13A 0.9800
C13 H13B 0.9800
C13 H13C 0.9800
C14 C15 1.503(7)
C14 H14A 0.9900
C14 H14B 0.9900
C15 H15A 0.9800
C15 H15B 0.9800
C15 H15C 0.9800
C16 C17 1.508(7)
C16 H16A 0.9900
C16 H16B 0.9900
C17 H17A 0.9800
C17 H17B 0.9800
C17 H17C 0.9800
N1' C2' 1.300(5)
N1' C8A' 1.371(5)
C2' C3' 1.416(6)
C2' H2' 0.9500
C3' C4' 1.363(5)
C3' H3' 0.9500
C4' C4A' 1.428(5)
C4A' C5' 1.412(5)
C4A' C8A' 1.429(5)
C5' C6' 1.367(5)
C5' H5' 0.9500
C6' C7' 1.407(5)
C6' H6' 0.9500
C7' C8' 1.363(6)
C7' H7' 0.9500
C8' C8A' 1.406(6)
C8' H8' 0.9500

loop_
_geom_hbond_atom_site_label_D
_geom_hbond_atom_site_label_H
_geom_hbond_atom_site_label_A
_geom_hbond_distance_DH
_geom_hbond_distance_HA
_geom_hbond_distance_DA
_geom_hbond_angle_DHA
_geom_hbond_site_symmetry_A
O1 H1 N1 0.91(4) 1.81(4) 2.719(4) 175(4) 2_756

loop_
_geom_torsion_atom_site_label_1
_geom_torsion_atom_site_label_2
_geom_torsion_atom_site_label_3
_geom_torsion_atom_site_label_4
_geom_torsion
C6 N1 C2 C3 52.4(4)
C8 N1 C2 C3 -68.0(4)
N1 C2 C3 C10 137.4(3)
N1 C2 C3 C4 11.6(4)
C10 C3 C4 C5 170.1(3)
C2 C3 C4 C5 -66.5(4)
C10 C3 C4 C7 -71.8(4)
C2 C3 C4 C7 51.6(4)
C7 C4 C5 C6 -66.0(4)
C3 C4 C5 C6 54.0(4)
C2 N1 C6 C5 -66.3(4)
C8 N1 C6 C5 51.0(4)
C4 C5 C6 N1 11.4(4)
C5 C4 C7 C8 57.4(4)
C3 C4 C7 C8 -60.9(4)
C2 N1 C8 C9 -173.9(3)
C6 N1 C8 C9 68.3(4)
C2 N1 C8 C7 58.2(4)
C6 N1 C8 C7 -59.6(4)
C4 C7 C8 N1 3.9(4)
C4 C7 C8 C9 -122.6(3)
N1 C8 C9 O1 -79.3(4)
C7 C8 C9 O1 46.8(4)
N1 C8 C9 C4' 157.9(3)
C7 C8 C9 C4' -76.0(4)
C4 C3 C10 C11 -62.0(4)
C2 C3 C10 C11 177.0(3)
C3 C10 C11 Si1 -177.1(3)
C16 Si1 C11 C10 -168.3(3)
C12 Si1 C11 C10 -49.3(4)
C14 Si1 C11 C10 73.5(4)
C16 Si1 C12 C13 70.7(4)
C11 Si1 C12 C13 -47.8(4)
C14 Si1 C12 C13 -171.4(4)
C16 Si1 C14 C15 169.1(4)
C12 Si1 C14 C15 50.7(5)
C11 Si1 C14 C15 -72.6(4)
C12 Si1 C16 C17 -166.0(4)
C11 Si1 C16 C17 -45.6(5)
C14 Si1 C16 C17 74.8(5)
C8A' N1' C2' C3' -1.0(6)
N1' C2' C3' C4' 0.4(6)
C2' C3' C4' C4A' 1.4(6)
C2' C3' C4' C9 -178.5(4)
O1 C9 C4' C3' -21.2(5)
C8 C9 C4' C3' 100.8(4)
O1 C9 C4' C4A' 158.9(3)
C8 C9 C4' C4A' -79.2(4)
C3' C4' C4A' C5' 178.8(4)
C9 C4' C4A' C5' -1.3(6)
C3' C4' C4A' C8A' -2.6(5)
C9 C4' C4A' C8A' 177.4(3)
C4' C4A' C5' C6' 179.1(4)
C8A' C4A' C5' C6' 0.5(6)
C4A' C5' C6' C7' -1.4(6)
C5' C6' C7' C8' 1.1(6)
C6' C7' C8' C8A' 0.1(6)
C2' N1' C8A' C8' 179.8(4)
C2' N1' C8A' C4A' -0.3(6)
C7' C8' C8A' N1' 178.9(4)
C7' C8' C8A' C4A' -1.0(6)
C5' C4A' C8A' N1' -179.2(4)
C4' C4A' C8A' N1' 2.1(5)
C5' C4A' C8A' C8' 0.7(5)
C4' C4A' C8A' C8' -178.0(4)

loop_
_cod_related_entry_id
_cod_related_entry_database
_cod_related_entry_code
1 ChemSpider 9502313
